data_4076124
loop_
_publ_author_name
'Bunn, Natalie R.'
'Aldridge, Simon'
'Kays, Deborah L.'
'Coombs, Natalie D.'
'Day, Joanna K.'
'Ooi, Li-ling'
'Coles, Simon J.'
'Hursthouse, Michael B.'

_publ_section_title
;
 Toward Cationic Gallane- and Indanediyl Complexes:&#x00A0; Synthetic
 Approaches to Three-Coordinate Halogallyl and -indyl Precursors
;
_journal_issue 24
_journal_name_full Organometallics
_journal_page_first 5879
_journal_paper_doi 10.1021/om050630f
_journal_volume 24
_journal_year 2005
_chemical_formula_moiety 'C24 H30 Br Fe2 In O4'
_chemical_formula_sum 'C24 H30 Br Fe2 In O4'
_chemical_formula_weight 688.91
_chemical_name_common sa0506
_chemical_name_systematic
;
 ?
;
_space_group_IT_number 14
_symmetry_cell_setting monoclinic
_symmetry_space_group_name_Hall '-P 2ybc'
_symmetry_space_group_name_H-M 'P 1 21/c 1'
_atom_sites_solution_hydrogens geom
_atom_sites_solution_primary direct
_atom_sites_solution_secondary difmap
_audit_creation_method SHELXL-97
_cell_angle_alpha 90.00
_cell_angle_beta 94.0420(10)
_cell_angle_gamma 90.00
_cell_formula_units_Z 4
_cell_length_a 13.3120(2)
_cell_length_b 11.36920(10)
_cell_length_c 16.9419(2)
_cell_measurement_reflns_used 27660
_cell_measurement_temperature 150(2)
_cell_measurement_theta_max 27.485
_cell_measurement_theta_min 2.91
_cell_volume 2557.72(5)
_computing_cell_refinement 'HKL Scalepack (Otwinowski & Minor 1997)'
_computing_data_collection 'Collect (Nonius BV, 1997-2000)'
_computing_data_reduction 'HKL Denzo and Scalepack (Otwinowski & Minor 1997)'
_computing_molecular_graphics 'Ortep-3 for Windows (Farrugia, 1999)'
_computing_publication_material 'WinGX publication routines (Farrugia, 1999)'
_computing_structure_refinement 'SHELXL-97 (Sheldrick, 1997)'
_computing_structure_solution 'Sir-92 (A.Altomare et al. 1992)'
_diffrn_ambient_temperature 150(2)
_diffrn_detector_area_resol_mean 9
_diffrn_measured_fraction_theta_full 0.993
_diffrn_measured_fraction_theta_max 0.993
_diffrn_measurement_device_type KappaCCD
_diffrn_measurement_method CCD
_diffrn_radiation_monochromator graphite
_diffrn_radiation_source 'fine-focus sealed tube'
_diffrn_radiation_type MoK\a
_diffrn_radiation_wavelength 0.71073
_diffrn_reflns_av_R_equivalents 0.0701
_diffrn_reflns_av_sigmaI/netI 0.0367
_diffrn_reflns_limit_h_max 16
_diffrn_reflns_limit_h_min -16
_diffrn_reflns_limit_k_max 14
_diffrn_reflns_limit_k_min -14
_diffrn_reflns_limit_l_max 21
_diffrn_reflns_limit_l_min -21
_diffrn_reflns_number 36259
_diffrn_reflns_theta_full 26.37
_diffrn_reflns_theta_max 26.37
_diffrn_reflns_theta_min 3.55
_exptl_absorpt_coefficient_mu 3.602
_exptl_absorpt_correction_T_max 0.6141
_exptl_absorpt_correction_T_min 0.3414
_exptl_absorpt_correction_type multi-scan
_exptl_absorpt_process_details 'Sortav (Blessing, 1995)'
_exptl_crystal_colour 'dark yellow'
_exptl_crystal_density_diffrn 1.789
_exptl_crystal_density_method 'not measured'
_exptl_crystal_description plate
_exptl_crystal_F_000 1368
_exptl_crystal_size_max 0.38
_exptl_crystal_size_mid 0.30
_exptl_crystal_size_min 0.15
_refine_diff_density_max 0.406
_refine_diff_density_min -0.792
_refine_diff_density_rms 0.080
_refine_ls_extinction_method none
_refine_ls_goodness_of_fit_ref 1.052
_refine_ls_hydrogen_treatment constr
_refine_ls_matrix_type full
_refine_ls_number_parameters 299
_refine_ls_number_reflns 5197
_refine_ls_number_restraints 0
_refine_ls_restrained_S_all 1.052
_refine_ls_R_factor_all 0.0258
_refine_ls_R_factor_gt 0.0226
_refine_ls_shift/su_max 0.003
_refine_ls_shift/su_mean 0.000
_refine_ls_structure_factor_coef Fsqd
_refine_ls_weighting_details 'calc w=1/[\s^2^(Fo^2^)+(0.0151P)^2^+2.0051P] where P=(Fo^2^+2Fc^2^)/3'
_refine_ls_weighting_scheme calc
_refine_ls_wR_factor_gt 0.0524
_refine_ls_wR_factor_ref 0.0538
_reflns_number_gt 4823
_reflns_number_total 5197
_reflns_threshold_expression >2sigma(I)
_cod_data_source_file om050630fsi20050726_073209.cif
_cod_data_source_block sa0506
_cod_original_sg_symbol_H-M 'P 21/c'
_cod_database_code 4076124

loop_
_symmetry_equiv_pos_as_xyz
'x, y, z'
'-x, y+1/2, -z+1/2'
'-x, -y, -z'
'x, -y-1/2, z-1/2'

loop_
_atom_site_label
_atom_site_type_symbol
_atom_site_fract_x
_atom_site_fract_y
_atom_site_fract_z
_atom_site_U_iso_or_equiv
_atom_site_adp_type
_atom_site_occupancy
_atom_site_symmetry_multiplicity
_atom_site_calc_flag
_atom_site_refinement_flags
C1 C 0.64691(17) 0.16241(19) 0.72390(15) 0.0258(5) Uani 1 1 d .
C2 C 0.58674(18) 0.14723(19) 0.86529(14) 0.0275(5) Uani 1 1 d .
C3 C 0.75159(16) 0.31137(18) 0.91453(13) 0.0221(4) Uani 1 1 d .
C4 C 0.82664(16) 0.28924(17) 0.85973(13) 0.0206(4) Uani 1 1 d .
C5 C 0.79112(16) 0.33833(17) 0.78518(13) 0.0204(4) Uani 1 1 d .
C6 C 0.69541(16) 0.39406(17) 0.79438(14) 0.0225(5) Uani 1 1 d .
C7 C 0.67158(16) 0.37736(18) 0.87410(14) 0.0242(5) Uani 1 1 d .
C8 C 0.7606(2) 0.2824(2) 1.00143(14) 0.0313(5) Uani 1 1 d .
H8A H 0.8060 0.2152 1.0107 0.047 Uiso 1 1 calc R
H8B H 0.6940 0.2625 1.0188 0.047 Uiso 1 1 calc R
H8C H 0.7877 0.3505 1.0313 0.047 Uiso 1 1 calc R
C9 C 0.93039(16) 0.2405(2) 0.87871(15) 0.0268(5) Uani 1 1 d .
H9A H 0.9775 0.3053 0.8908 0.040 Uiso 1 1 calc R
H9B H 0.9517 0.1963 0.8331 0.040 Uiso 1 1 calc R
H9C H 0.9296 0.1881 0.9246 0.040 Uiso 1 1 calc R
C10 C 0.84883(17) 0.34053(19) 0.71220(14) 0.0267(5) Uani 1 1 d .
H10A H 0.9017 0.4004 0.7181 0.040 Uiso 1 1 calc R
H10B H 0.8030 0.3593 0.6661 0.040 Uiso 1 1 calc R
H10C H 0.8795 0.2633 0.7047 0.040 Uiso 1 1 calc R
C11 C 0.63555(18) 0.4630(2) 0.73210(16) 0.0308(5) Uani 1 1 d .
H11A H 0.5650 0.4663 0.7450 0.046 Uiso 1 1 calc R
H11B H 0.6399 0.4248 0.6806 0.046 Uiso 1 1 calc R
H11C H 0.6626 0.5430 0.7299 0.046 Uiso 1 1 calc R
C12 C 0.58033(18) 0.4259(2) 0.91064(16) 0.0325(6) Uani 1 1 d .
H12A H 0.5917 0.5088 0.9243 0.049 Uiso 1 1 calc R
H12B H 0.5684 0.3813 0.9586 0.049 Uiso 1 1 calc R
H12C H 0.5215 0.4191 0.8728 0.049 Uiso 1 1 calc R
C13 C 0.77406(18) -0.0699(2) 1.00080(15) 0.0294(5) Uani 1 1 d .
C14 C 0.93191(17) -0.12481(19) 0.92611(13) 0.0244(5) Uani 1 1 d .
C15 C 0.70086(16) -0.23626(18) 0.83280(13) 0.0201(4) Uani 1 1 d .
C16 C 0.66250(16) -0.24146(17) 0.90956(13) 0.0206(4) Uani 1 1 d .
C17 C 0.73252(17) -0.30694(18) 0.96106(14) 0.0245(5) Uani 1 1 d .
C18 C 0.81460(17) -0.34032(17) 0.91672(14) 0.0235(5) Uani 1 1 d .
C19 C 0.79589(16) -0.29578(18) 0.83750(13) 0.0209(4) Uani 1 1 d .
C20 C 0.64513(17) -0.1912(2) 0.75891(14) 0.0271(5) Uani 1 1 d .
H20A H 0.6024 -0.2538 0.7352 0.041 Uiso 1 1 calc R
H20B H 0.6935 -0.1661 0.7213 0.041 Uiso 1 1 calc R
H20C H 0.6031 -0.1242 0.7720 0.041 Uiso 1 1 calc R
C21 C 0.56210(17) -0.1958(2) 0.93095(15) 0.0300(5) Uani 1 1 d .
H21A H 0.5419 -0.1295 0.8964 0.045 Uiso 1 1 calc R
H21B H 0.5672 -0.1694 0.9862 0.045 Uiso 1 1 calc R
H21C H 0.5118 -0.2585 0.9243 0.045 Uiso 1 1 calc R
C22 C 0.7176(2) -0.3381(2) 1.04552(15) 0.0346(6) Uani 1 1 d .
H22A H 0.6811 -0.4128 1.0473 0.052 Uiso 1 1 calc R
H22B H 0.6786 -0.2760 1.0694 0.052 Uiso 1 1 calc R
H22C H 0.7833 -0.3458 1.0750 0.052 Uiso 1 1 calc R
C23 C 0.90290(19) -0.4148(2) 0.94525(16) 0.0338(6) Uani 1 1 d .
H23A H 0.9115 -0.4113 1.0031 0.051 Uiso 1 1 calc R
H23B H 0.9639 -0.3853 0.9228 0.051 Uiso 1 1 calc R
H23C H 0.8909 -0.4964 0.9285 0.051 Uiso 1 1 calc R
C24 C 0.86035(18) -0.3183(2) 0.76991(15) 0.0288(5) Uani 1 1 d .
H24A H 0.8352 -0.3876 0.7404 0.043 Uiso 1 1 calc R
H24B H 0.9300 -0.3321 0.7905 0.043 Uiso 1 1 calc R
H24C H 0.8579 -0.2498 0.7347 0.043 Uiso 1 1 calc R
O1 O 0.62002(15) 0.13070(16) 0.66139(11) 0.0407(4) Uani 1 1 d .
O2 O 0.51869(14) 0.10846(16) 0.89475(12) 0.0432(5) Uani 1 1 d .
O3 O 0.75192(18) -0.01995(17) 1.05617(12) 0.0505(6) Uani 1 1 d .
O4 O 1.01769(12) -0.10758(16) 0.93227(11) 0.0368(4) Uani 1 1 d .
Fe1 Fe 0.68626(2) 0.21293(2) 0.819177(18) 0.01853(8) Uani 1 1 d .
Fe2 Fe 0.80222(2) -0.15581(2) 0.919409(18) 0.01811(7) Uani 1 1 d .
Br1 Br 0.887869(18) 0.000462(19) 0.707348(15) 0.02826(7) Uani 1 1 d .
In1 In 0.781886(11) 0.022549(12) 0.832573(9) 0.01906(5) Uani 1 1 d .

loop_
_atom_site_aniso_label
_atom_site_aniso_U_11
_atom_site_aniso_U_22
_atom_site_aniso_U_33
_atom_site_aniso_U_23
_atom_site_aniso_U_13
_atom_site_aniso_U_12
C1 0.0270(11) 0.0230(11) 0.0270(13) 0.0055(9) -0.0003(10) -0.0006(8)
C2 0.0327(13) 0.0238(11) 0.0265(13) -0.0056(9) 0.0057(11) -0.0001(9)
C3 0.0254(11) 0.0190(10) 0.0218(12) -0.0026(8) 0.0004(9) -0.0015(8)
C4 0.0223(10) 0.0176(9) 0.0214(11) -0.0025(8) -0.0010(9) -0.0023(8)
C5 0.0228(11) 0.0167(9) 0.0213(12) 0.0014(8) -0.0005(9) -0.0036(8)
C6 0.0237(11) 0.0162(9) 0.0273(12) 0.0016(8) -0.0015(9) -0.0031(8)
C7 0.0251(11) 0.0170(10) 0.0307(13) -0.0036(9) 0.0029(10) -0.0013(8)
C8 0.0386(14) 0.0350(13) 0.0204(12) -0.0035(10) 0.0016(11) 0.0017(10)
C9 0.0235(11) 0.0280(11) 0.0281(13) -0.0011(9) -0.0043(10) 0.0007(9)
C10 0.0286(12) 0.0264(11) 0.0254(13) 0.0035(9) 0.0034(10) -0.0031(9)
C11 0.0285(12) 0.0237(11) 0.0393(15) 0.0089(10) -0.0050(11) 0.0019(9)
C12 0.0310(13) 0.0252(11) 0.0419(16) -0.0057(10) 0.0076(12) 0.0028(9)
C13 0.0337(13) 0.0268(11) 0.0280(14) -0.0023(10) 0.0049(11) -0.0091(9)
C14 0.0300(12) 0.0243(11) 0.0186(12) 0.0001(9) -0.0017(9) 0.0032(9)
C15 0.0221(10) 0.0205(10) 0.0175(11) -0.0010(8) 0.0002(9) -0.0022(8)
C16 0.0225(11) 0.0186(10) 0.0207(11) -0.0002(8) 0.0007(9) -0.0042(8)
C17 0.0308(12) 0.0195(10) 0.0229(12) 0.0016(9) -0.0006(10) -0.0057(8)
C18 0.0266(11) 0.0164(10) 0.0269(13) -0.0003(8) -0.0029(10) -0.0009(8)
C19 0.0239(11) 0.0172(10) 0.0213(12) -0.0037(8) 0.0008(9) -0.0021(8)
C20 0.0277(12) 0.0293(11) 0.0234(12) 0.0000(9) -0.0053(10) -0.0019(9)
C21 0.0236(11) 0.0375(13) 0.0296(14) -0.0029(10) 0.0064(10) -0.0023(9)
C22 0.0480(15) 0.0344(13) 0.0212(13) 0.0071(10) 0.0005(11) -0.0079(11)
C23 0.0368(13) 0.0237(11) 0.0397(15) 0.0018(10) -0.0061(12) 0.0052(10)
C24 0.0291(12) 0.0252(11) 0.0329(14) -0.0064(10) 0.0084(11) 0.0011(9)
O1 0.0501(11) 0.0442(10) 0.0257(10) -0.0033(8) -0.0124(9) -0.0007(8)
O2 0.0401(10) 0.0433(10) 0.0490(12) -0.0103(9) 0.0227(10) -0.0155(8)
O3 0.0671(14) 0.0495(12) 0.0375(12) -0.0227(9) 0.0209(11) -0.0172(10)
O4 0.0216(9) 0.0506(11) 0.0374(11) 0.0023(8) -0.0022(8) -0.0015(7)
Fe1 0.01957(15) 0.01646(14) 0.01949(17) 0.00043(11) 0.00075(13) -0.00016(11)
Fe2 0.02034(15) 0.01750(14) 0.01620(16) -0.00053(11) -0.00069(12) -0.00019(10)
Br1 0.03092(13) 0.02678(12) 0.02807(14) -0.00215(9) 0.00920(11) -0.00121(9)
In1 0.02062(9) 0.01635(8) 0.01994(10) 0.00056(5) -0.00040(7) 0.00052(5)

loop_
_atom_type_symbol
_atom_type_description
_atom_type_scat_dispersion_real
_atom_type_scat_dispersion_imag
_atom_type_scat_source
C C 0.0033 0.0016 'International Tables Vol C Tables 4.2.6.8 and 6.1.1.4'
H H 0.0000 0.0000 'International Tables Vol C Tables 4.2.6.8 and 6.1.1.4'
O O 0.0106 0.0060 'International Tables Vol C Tables 4.2.6.8 and 6.1.1.4'
Fe Fe 0.3463 0.8444 'International Tables Vol C Tables 4.2.6.8 and 6.1.1.4'
Br Br -0.2901 2.4595 'International Tables Vol C Tables 4.2.6.8 and 6.1.1.4'
In In -0.7276 1.3100 'International Tables Vol C Tables 4.2.6.8 and 6.1.1.4'

loop_
_geom_angle_atom_site_label_1
_geom_angle_atom_site_label_2
_geom_angle_atom_site_label_3
_geom_angle
O1 C1 Fe1 178.9(2)
O2 C2 Fe1 176.9(2)
C4 C3 C7 108.07(19)
C4 C3 C8 125.7(2)
C7 C3 C8 125.9(2)
C4 C3 Fe1 71.24(12)
C7 C3 Fe1 70.06(13)
C8 C3 Fe1 129.43(15)
C5 C4 C3 107.54(18)
C5 C4 C9 125.09(19)
C3 C4 C9 126.8(2)
C5 C4 Fe1 69.27(12)
C3 C4 Fe1 69.18(12)
C9 C4 Fe1 133.74(15)
C4 C5 C6 108.41(18)
C4 C5 C10 125.26(19)
C6 C5 C10 126.1(2)
C4 C5 Fe1 71.24(11)
C6 C5 Fe1 70.10(11)
C10 C5 Fe1 128.66(15)
C7 C6 C5 107.59(19)
C7 C6 C11 126.6(2)
C5 C6 C11 125.8(2)
C7 C6 Fe1 70.13(11)
C5 C6 Fe1 69.87(11)
C11 C6 Fe1 128.05(16)
C6 C7 C3 108.37(18)
C6 C7 C12 125.6(2)
C3 C7 C12 126.0(2)
C6 C7 Fe1 70.40(12)
C3 C7 Fe1 69.99(12)
C12 C7 Fe1 127.59(15)
O3 C13 Fe2 175.3(2)
O4 C14 Fe2 177.7(2)
C16 C15 C19 107.47(19)
C16 C15 C20 125.82(19)
C19 C15 C20 126.23(19)
C16 C15 Fe2 68.95(12)
C19 C15 Fe2 69.52(12)
C20 C15 Fe2 132.90(15)
C15 C16 C17 108.37(18)
C15 C16 C21 125.8(2)
C17 C16 C21 125.6(2)
C15 C16 Fe2 71.44(12)
C17 C16 Fe2 70.05(12)
C21 C16 Fe2 128.30(15)
C18 C17 C16 107.88(19)
C18 C17 C22 126.9(2)
C16 C17 C22 125.2(2)
C18 C17 Fe2 70.49(12)
C16 C17 Fe2 69.83(11)
C22 C17 Fe2 127.24(16)
C17 C18 C19 108.07(19)
C17 C18 C23 126.5(2)
C19 C18 C23 125.4(2)
C17 C18 Fe2 70.00(12)
C19 C18 Fe2 70.18(11)
C23 C18 Fe2 128.04(16)
C15 C19 C18 108.19(18)
C15 C19 C24 126.1(2)
C18 C19 C24 125.5(2)
C15 C19 Fe2 70.99(12)
C18 C19 Fe2 69.87(12)
C24 C19 Fe2 129.21(15)
C2 Fe1 C1 94.84(11)
C2 Fe1 C3 99.74(10)
C1 Fe1 C3 163.69(9)
C2 Fe1 C7 94.87(9)
C1 Fe1 C7 131.73(10)
C3 Fe1 C7 39.94(9)
C2 Fe1 C5 161.48(9)
C1 Fe1 C5 97.50(9)
C3 Fe1 C5 66.62(8)
C7 Fe1 C5 66.61(8)
C2 Fe1 C6 124.18(9)
C1 Fe1 C6 98.85(10)
C3 Fe1 C6 66.82(9)
C7 Fe1 C6 39.47(9)
C5 Fe1 C6 40.03(8)
C2 Fe1 C4 134.72(10)
C1 Fe1 C4 128.85(9)
C3 Fe1 C4 39.58(8)
C7 Fe1 C4 66.55(8)
C5 Fe1 C4 39.49(8)
C6 Fe1 C4 66.70(8)
C2 Fe1 In1 89.23(7)
C1 Fe1 In1 85.28(7)
C3 Fe1 In1 102.10(6)
C7 Fe1 In1 141.97(7)
C5 Fe1 In1 105.47(6)
C6 Fe1 In1 145.46(6)
C4 Fe1 In1 83.94(5)
C13 Fe2 C14 95.80(11)
C13 Fe2 C16 94.81(10)
C14 Fe2 C16 163.82(9)
C13 Fe2 C17 93.88(10)
C14 Fe2 C17 126.72(10)
C16 Fe2 C17 40.12(9)
C13 Fe2 C18 126.45(10)
C14 Fe2 C18 97.07(9)
C16 Fe2 C18 66.77(8)
C17 Fe2 C18 39.50(9)
C13 Fe2 C19 159.67(9)
C14 Fe2 C19 100.79(9)
C16 Fe2 C19 66.60(8)
C17 Fe2 C19 66.75(8)
C18 Fe2 C19 39.95(9)
C13 Fe2 C15 128.44(10)
C14 Fe2 C15 134.64(9)
C16 Fe2 C15 39.60(8)
C17 Fe2 C15 66.81(9)
C18 Fe2 C15 66.65(8)
C19 Fe2 C15 39.49(8)
C13 Fe2 In1 89.47(8)
C14 Fe2 In1 86.60(7)
C16 Fe2 In1 105.69(6)
C17 Fe2 In1 145.80(7)
C18 Fe2 In1 142.96(7)
C19 Fe2 In1 103.08(6)
C15 Fe2 In1 84.62(6)
Fe2 In1 Fe1 141.457(11)
Fe2 In1 Br1 110.642(10)
Fe1 In1 Br1 107.768(10)

loop_
_geom_bond_atom_site_label_1
_geom_bond_atom_site_label_2
_geom_bond_distance
C1 O1 1.152(3)
C1 Fe1 1.758(3)
C2 O2 1.152(3)
C2 Fe1 1.752(2)
C3 C4 1.433(3)
C3 C7 1.437(3)
C3 C8 1.505(3)
C3 Fe1 2.102(2)
C4 C5 1.430(3)
C4 C9 1.502(3)
C4 Fe1 2.130(2)
C5 C6 1.441(3)
C5 C10 1.501(3)
C5 Fe1 2.104(2)
C6 C7 1.422(3)
C6 C11 1.498(3)
C6 Fe1 2.107(2)
C7 C12 1.506(3)
C7 Fe1 2.103(2)
C13 O3 1.152(3)
C13 Fe2 1.752(2)
C14 O4 1.156(3)
C14 Fe2 1.758(2)
C15 C16 1.431(3)
C15 C19 1.432(3)
C15 C20 1.500(3)
C15 Fe2 2.129(2)
C16 C17 1.439(3)
C16 C21 1.502(3)
C16 Fe2 2.096(2)
C17 C18 1.421(3)
C17 C22 1.501(3)
C17 Fe2 2.099(2)
C18 C19 1.440(3)
C18 C23 1.501(3)
C18 Fe2 2.105(2)
C19 C24 1.500(3)
C19 Fe2 2.109(2)
Fe1 In1 2.5133(3)
Fe2 In1 2.5086(3)
Br1 In1 2.6413(3)

loop_
_geom_torsion_atom_site_label_1
_geom_torsion_atom_site_label_2
_geom_torsion_atom_site_label_3
_geom_torsion_atom_site_label_4
_geom_torsion
C7 C3 C4 C5 -1.8(2)
C8 C3 C4 C5 -175.6(2)
Fe1 C3 C4 C5 58.85(14)
C7 C3 C4 C9 169.6(2)
C8 C3 C4 C9 -4.2(3)
Fe1 C3 C4 C9 -129.7(2)
C7 C3 C4 Fe1 -60.69(14)
C8 C3 C4 Fe1 125.6(2)
C3 C4 C5 C6 1.7(2)
C9 C4 C5 C6 -169.85(19)
Fe1 C4 C5 C6 60.53(14)
C3 C4 C5 C10 176.61(19)
C9 C4 C5 C10 5.0(3)
Fe1 C4 C5 C10 -124.6(2)
C3 C4 C5 Fe1 -58.79(14)
C9 C4 C5 Fe1 129.6(2)
C4 C5 C6 C7 -1.0(2)
C10 C5 C6 C7 -175.79(19)
Fe1 C5 C6 C7 60.27(14)
C4 C5 C6 C11 175.7(2)
C10 C5 C6 C11 0.9(3)
Fe1 C5 C6 C11 -123.0(2)
C4 C5 C6 Fe1 -61.25(14)
C10 C5 C6 Fe1 123.9(2)
C5 C6 C7 C3 -0.2(2)
C11 C6 C7 C3 -176.8(2)
Fe1 C6 C7 C3 59.94(14)
C5 C6 C7 C12 177.1(2)
C11 C6 C7 C12 0.4(4)
Fe1 C6 C7 C12 -122.8(2)
C5 C6 C7 Fe1 -60.10(14)
C11 C6 C7 Fe1 123.2(2)
C4 C3 C7 C6 1.2(2)
C8 C3 C7 C6 175.0(2)
Fe1 C3 C7 C6 -60.19(15)
C4 C3 C7 C12 -176.0(2)
C8 C3 C7 C12 -2.3(3)
Fe1 C3 C7 C12 122.5(2)
C4 C3 C7 Fe1 61.43(14)
C8 C3 C7 Fe1 -124.9(2)
C19 C15 C16 C17 -1.6(2)
C20 C15 C16 C17 170.94(19)
Fe2 C15 C16 C17 -60.61(14)
C19 C15 C16 C21 -176.6(2)
C20 C15 C16 C21 -4.1(3)
Fe2 C15 C16 C21 124.3(2)
C19 C15 C16 Fe2 59.06(14)
C20 C15 C16 Fe2 -128.4(2)
C15 C16 C17 C18 1.0(2)
C21 C16 C17 C18 176.0(2)
Fe2 C16 C17 C18 -60.51(14)
C15 C16 C17 C22 -176.5(2)
C21 C16 C17 C22 -1.4(3)
Fe2 C16 C17 C22 122.0(2)
C15 C16 C17 Fe2 61.49(14)
C21 C16 C17 Fe2 -123.4(2)
C16 C17 C18 C19 0.0(2)
C22 C17 C18 C19 177.4(2)
Fe2 C17 C18 C19 -60.12(14)
C16 C17 C18 C23 -176.8(2)
C22 C17 C18 C23 0.6(4)
Fe2 C17 C18 C23 123.1(2)
C16 C17 C18 Fe2 60.09(14)
C22 C17 C18 Fe2 -122.5(2)
C16 C15 C19 C18 1.5(2)
C20 C15 C19 C18 -170.9(2)
Fe2 C15 C19 C18 60.23(14)
C16 C15 C19 C24 176.12(19)
C20 C15 C19 C24 3.7(3)
Fe2 C15 C19 C24 -125.2(2)
C16 C15 C19 Fe2 -58.70(14)
C20 C15 C19 Fe2 128.8(2)
C17 C18 C19 C15 -0.9(2)
C23 C18 C19 C15 175.9(2)
Fe2 C18 C19 C15 -60.94(14)
C17 C18 C19 C24 -175.6(2)
C23 C18 C19 C24 1.2(3)
Fe2 C18 C19 C24 124.4(2)
C17 C18 C19 Fe2 60.01(14)
C23 C18 C19 Fe2 -123.2(2)
O2 C2 Fe1 C1 -86(4)
O2 C2 Fe1 C3 87(4)
O2 C2 Fe1 C7 47(4)
O2 C2 Fe1 C5 46(4)
O2 C2 Fe1 C6 18(4)
O2 C2 Fe1 C4 108(4)
O2 C2 Fe1 In1 -171(4)
O1 C1 Fe1 C2 79(12)
O1 C1 Fe1 C3 -74(12)
O1 C1 Fe1 C7 -22(12)
O1 C1 Fe1 C5 -87(12)
O1 C1 Fe1 C6 -47(12)
O1 C1 Fe1 C4 -114(12)
O1 C1 Fe1 In1 168(12)
C4 C3 Fe1 C2 155.92(13)
C7 C3 Fe1 C2 -85.94(14)
C8 C3 Fe1 C2 34.7(2)
C4 C3 Fe1 C1 -51.1(4)
C7 C3 Fe1 C1 67.1(4)
C8 C3 Fe1 C1 -172.3(3)
C4 C3 Fe1 C7 -118.14(17)
C8 C3 Fe1 C7 120.6(3)
C4 C3 Fe1 C5 -37.19(12)
C7 C3 Fe1 C5 80.94(13)
C8 C3 Fe1 C5 -158.5(2)
C4 C3 Fe1 C6 -80.94(13)
C7 C3 Fe1 C6 37.19(12)
C8 C3 Fe1 C6 157.8(2)
C7 C3 Fe1 C4 118.14(17)
C8 C3 Fe1 C4 -121.3(3)
C4 C3 Fe1 In1 64.61(12)
C7 C3 Fe1 In1 -177.26(11)
C8 C3 Fe1 In1 -56.7(2)
C6 C7 Fe1 C2 -141.58(14)
C3 C7 Fe1 C2 99.36(14)
C12 C7 Fe1 C2 -21.2(2)
C6 C7 Fe1 C1 -40.66(18)
C3 C7 Fe1 C1 -159.72(14)
C12 C7 Fe1 C1 79.7(2)
C6 C7 Fe1 C3 119.06(18)
C12 C7 Fe1 C3 -120.6(3)
C6 C7 Fe1 C5 38.08(13)
C3 C7 Fe1 C5 -80.97(13)
C12 C7 Fe1 C5 158.4(2)
C3 C7 Fe1 C6 -119.06(18)
C12 C7 Fe1 C6 120.4(3)
C6 C7 Fe1 C4 81.29(13)
C3 C7 Fe1 C4 -37.77(12)
C12 C7 Fe1 C4 -158.4(2)
C6 C7 Fe1 In1 123.41(12)
C3 C7 Fe1 In1 4.36(17)
C12 C7 Fe1 In1 -116.2(2)
C4 C5 Fe1 C2 82.0(3)
C6 C5 Fe1 C2 -36.5(4)
C10 C5 Fe1 C2 -157.4(3)
C4 C5 Fe1 C1 -146.61(13)
C6 C5 Fe1 C1 94.85(14)
C10 C5 Fe1 C1 -26.0(2)
C4 C5 Fe1 C3 37.28(12)
C6 C5 Fe1 C3 -81.26(14)
C10 C5 Fe1 C3 157.9(2)
C4 C5 Fe1 C7 80.97(13)
C6 C5 Fe1 C7 -37.56(13)
C10 C5 Fe1 C7 -158.4(2)
C4 C5 Fe1 C6 118.53(18)
C10 C5 Fe1 C6 -120.9(3)
C6 C5 Fe1 C4 -118.53(18)
C10 C5 Fe1 C4 120.6(2)
C4 C5 Fe1 In1 -59.46(12)
C6 C5 Fe1 In1 -177.99(11)
C10 C5 Fe1 In1 61.1(2)
C7 C6 Fe1 C2 48.45(18)
C5 C6 Fe1 C2 166.79(14)
C11 C6 Fe1 C2 -73.0(2)
C7 C6 Fe1 C1 150.52(14)
C5 C6 Fe1 C1 -91.15(14)
C11 C6 Fe1 C1 29.1(2)
C7 C6 Fe1 C3 -37.63(13)
C5 C6 Fe1 C3 80.71(14)
C11 C6 Fe1 C3 -159.1(2)
C5 C6 Fe1 C7 118.34(19)
C11 C6 Fe1 C7 -121.4(3)
C7 C6 Fe1 C5 -118.34(19)
C11 C6 Fe1 C5 120.2(3)
C7 C6 Fe1 C4 -80.87(14)
C5 C6 Fe1 C4 37.47(13)
C11 C6 Fe1 C4 157.7(2)
C7 C6 Fe1 In1 -114.92(13)
C5 C6 Fe1 In1 3.42(19)
C11 C6 Fe1 In1 123.64(18)
C5 C4 Fe1 C2 -153.72(14)
C3 C4 Fe1 C2 -34.47(18)
C9 C4 Fe1 C2 87.0(2)
C5 C4 Fe1 C1 44.47(16)
C3 C4 Fe1 C1 163.71(13)
C9 C4 Fe1 C1 -74.8(2)
C5 C4 Fe1 C3 -119.25(17)
C9 C4 Fe1 C3 121.5(3)
C5 C4 Fe1 C7 -81.14(13)
C3 C4 Fe1 C7 38.11(12)
C9 C4 Fe1 C7 159.6(2)
C3 C4 Fe1 C5 119.25(17)
C9 C4 Fe1 C5 -119.2(3)
C5 C4 Fe1 C6 -37.97(12)
C3 C4 Fe1 C6 81.28(13)
C9 C4 Fe1 C6 -157.2(2)
C5 C4 Fe1 In1 123.41(11)
C3 C4 Fe1 In1 -117.34(12)
C9 C4 Fe1 In1 4.2(2)
O3 C13 Fe2 C14 -131(3)
O3 C13 Fe2 C16 36(3)
O3 C13 Fe2 C17 -4(3)
O3 C13 Fe2 C18 -28(3)
O3 C13 Fe2 C19 13(3)
O3 C13 Fe2 C15 59(3)
O3 C13 Fe2 In1 142(3)
O4 C14 Fe2 C13 88(5)
O4 C14 Fe2 C16 -43(6)
O4 C14 Fe2 C17 -12(6)
O4 C14 Fe2 C18 -40(5)
O4 C14 Fe2 C19 -81(5)
O4 C14 Fe2 C15 -104(5)
O4 C14 Fe2 In1 177(100)
C15 C16 Fe2 C13 151.30(14)
C17 C16 Fe2 C13 -90.31(15)
C21 C16 Fe2 C13 29.8(2)
C15 C16 Fe2 C14 -77.9(4)
C17 C16 Fe2 C14 40.5(4)
C21 C16 Fe2 C14 160.7(3)
C15 C16 Fe2 C17 -118.39(18)
C21 C16 Fe2 C17 120.2(3)
C15 C16 Fe2 C18 -80.91(13)
C17 C16 Fe2 C18 37.47(13)
C21 C16 Fe2 C18 157.6(2)
C15 C16 Fe2 C19 -37.24(12)
C17 C16 Fe2 C19 81.15(13)
C21 C16 Fe2 C19 -158.7(2)
C17 C16 Fe2 C15 118.39(18)
C21 C16 Fe2 C15 -121.4(3)
C15 C16 Fe2 In1 60.50(12)
C17 C16 Fe2 In1 178.89(11)
C21 C16 Fe2 In1 -60.9(2)
C18 C17 Fe2 C13 -148.64(15)
C16 C17 Fe2 C13 92.86(15)
C22 C17 Fe2 C13 -26.6(2)
C18 C17 Fe2 C14 -48.45(18)
C16 C17 Fe2 C14 -166.94(13)
C22 C17 Fe2 C14 73.6(2)
C18 C17 Fe2 C16 118.49(19)
C22 C17 Fe2 C16 -119.5(3)
C16 C17 Fe2 C18 -118.49(19)
C22 C17 Fe2 C18 122.0(3)
C18 C17 Fe2 C19 37.76(13)
C16 C17 Fe2 C19 -80.74(13)
C22 C17 Fe2 C19 159.8(2)
C18 C17 Fe2 C15 80.90(14)
C16 C17 Fe2 C15 -37.60(12)
C22 C17 Fe2 C15 -157.1(2)
C18 C17 Fe2 In1 116.59(14)
C16 C17 Fe2 In1 -1.90(19)
C22 C17 Fe2 In1 -121.4(2)
C17 C18 Fe2 C13 40.20(19)
C19 C18 Fe2 C13 159.01(14)
C23 C18 Fe2 C13 -81.0(2)
C17 C18 Fe2 C14 142.81(15)
C19 C18 Fe2 C14 -98.38(14)
C23 C18 Fe2 C14 21.6(2)
C17 C18 Fe2 C16 -38.05(13)
C19 C18 Fe2 C16 80.76(13)
C23 C18 Fe2 C16 -159.3(2)
C19 C18 Fe2 C17 118.81(19)
C23 C18 Fe2 C17 -121.2(3)
C17 C18 Fe2 C19 -118.81(19)
C23 C18 Fe2 C19 120.0(3)
C17 C18 Fe2 C15 -81.33(14)
C19 C18 Fe2 C15 37.48(12)
C23 C18 Fe2 C15 157.4(2)
C17 C18 Fe2 In1 -123.45(13)
C19 C18 Fe2 In1 -4.64(18)
C23 C18 Fe2 In1 115.3(2)
C15 C19 Fe2 C13 62.5(3)
C18 C19 Fe2 C13 -56.0(3)
C24 C19 Fe2 C13 -176.0(3)
C15 C19 Fe2 C14 -153.29(13)
C18 C19 Fe2 C14 88.15(14)
C24 C19 Fe2 C14 -31.8(2)
C15 C19 Fe2 C16 37.34(12)
C18 C19 Fe2 C16 -81.21(13)
C24 C19 Fe2 C16 158.8(2)
C15 C19 Fe2 C17 81.21(13)
C18 C19 Fe2 C17 -37.35(13)
C24 C19 Fe2 C17 -157.3(2)
C15 C19 Fe2 C18 118.56(17)
C24 C19 Fe2 C18 -120.0(3)
C18 C19 Fe2 C15 -118.56(17)
C24 C19 Fe2 C15 121.5(3)
C15 C19 Fe2 In1 -64.31(12)
C18 C19 Fe2 In1 177.13(11)
C24 C19 Fe2 In1 57.2(2)
C16 C15 Fe2 C13 -37.67(17)
C19 C15 Fe2 C13 -156.82(14)
C20 C15 Fe2 C13 82.2(2)
C16 C15 Fe2 C14 157.50(14)
C19 C15 Fe2 C14 38.34(18)
C20 C15 Fe2 C14 -82.6(2)
C19 C15 Fe2 C16 -119.15(17)
C20 C15 Fe2 C16 119.9(2)
C16 C15 Fe2 C17 38.08(12)
C19 C15 Fe2 C17 -81.07(13)
C20 C15 Fe2 C17 158.0(2)
C16 C15 Fe2 C18 81.25(13)
C19 C15 Fe2 C18 -37.90(12)
C20 C15 Fe2 C18 -158.8(2)
C16 C15 Fe2 C19 119.15(17)
C20 C15 Fe2 C19 -120.9(2)
C16 C15 Fe2 In1 -122.69(11)
C19 C15 Fe2 In1 118.16(11)
C20 C15 Fe2 In1 -2.79(19)
C13 Fe2 In1 Fe1 -30.48(8)
C14 Fe2 In1 Fe1 -126.32(7)
C16 Fe2 In1 Fe1 64.36(6)
C17 Fe2 In1 Fe1 65.64(11)
C18 Fe2 In1 Fe1 136.43(10)
C19 Fe2 In1 Fe1 133.38(6)
C15 Fe2 In1 Fe1 98.23(6)
C13 Fe2 In1 Br1 154.50(8)
C14 Fe2 In1 Br1 58.65(7)
C16 Fe2 In1 Br1 -110.66(6)
C17 Fe2 In1 Br1 -109.38(11)
C18 Fe2 In1 Br1 -38.59(10)
C19 Fe2 In1 Br1 -41.65(6)
C15 Fe2 In1 Br1 -76.79(6)
C2 Fe1 In1 Fe2 -29.55(8)
C1 Fe1 In1 Fe2 -124.47(7)
C3 Fe1 In1 Fe2 70.24(6)
C7 Fe1 In1 Fe2 67.38(10)
C5 Fe1 In1 Fe2 139.03(7)
C6 Fe1 In1 Fe2 136.75(11)
C4 Fe1 In1 Fe2 105.61(6)
C2 Fe1 In1 Br1 145.55(8)
C1 Fe1 In1 Br1 50.63(7)
C3 Fe1 In1 Br1 -114.65(6)
C7 Fe1 In1 Br1 -117.51(10)
C5 Fe1 In1 Br1 -45.86(7)
C6 Fe1 In1 Br1 -48.14(12)
C4 Fe1 In1 Br1 -79.28(6)
